data_7214303
loop_
_publ_author_name
'Chen, Li-Zhuang'
'Huang, Deng-Deng'
'Ge, Jia-Zhen'
'Wang, Fang-Ming'

_publ_section_title
;
 Temperature-induced reversible structural phase transition of
 1-(chloromethyl)-1,4-diazoniabicyclo[2.2.2]octane bis(perchlorate)
;
_journal_issue 14
_journal_name_full CrystEngComm
_journal_page_first 2944
_journal_paper_doi 10.1039/c3ce42190b
_journal_volume 16
_journal_year 2014
_chemical_formula_moiety 'C7 H15 Cl N2,2(Cl O4)'
_chemical_formula_sum 'C7 H15 Cl3 N2 O8'
_chemical_formula_weight 361.56
_chemical_name_systematic
;
 ?
;
_space_group_IT_number 14
_symmetry_cell_setting monoclinic
_symmetry_space_group_name_Hall '-P 2ybc'
_symmetry_space_group_name_H-M 'P 1 21/c 1'
_atom_sites_solution_hydrogens geom
_atom_sites_solution_primary direct
_atom_sites_solution_secondary difmap
_audit_creation_method SHELXL-97
_cell_angle_alpha 90.00
_cell_angle_beta 91.231(4)
_cell_angle_gamma 90.00
_cell_formula_units_Z 8
_cell_length_a 12.659(4)
_cell_length_b 16.121(5)
_cell_length_c 13.197(4)
_cell_measurement_temperature 100(2)
_cell_volume 2692.6(14)
_computing_structure_refinement 'SHELXL-97 (Sheldrick, 1997)'
_diffrn_ambient_temperature 100(2)
_diffrn_measured_fraction_theta_full 0.982
_diffrn_measured_fraction_theta_max 0.982
_diffrn_measurement_device_type 'CCD area detector'
_diffrn_measurement_method 'phi and omega scans'
_diffrn_radiation_monochromator graphite
_diffrn_radiation_source 'fine-focus sealed tube'
_diffrn_radiation_type MoK\a
_diffrn_radiation_wavelength 0.71073
_diffrn_reflns_av_R_equivalents 0.0468
_diffrn_reflns_av_sigmaI/netI 0.0394
_diffrn_reflns_limit_h_max 14
_diffrn_reflns_limit_h_min -15
_diffrn_reflns_limit_k_max 19
_diffrn_reflns_limit_k_min -19
_diffrn_reflns_limit_l_max 16
_diffrn_reflns_limit_l_min -16
_diffrn_reflns_number 19033
_diffrn_reflns_theta_full 25.68
_diffrn_reflns_theta_max 25.68
_diffrn_reflns_theta_min 1.61
_exptl_absorpt_coefficient_mu 0.720
_exptl_absorpt_correction_T_max 0.8694
_exptl_absorpt_correction_T_min 0.8130
_exptl_absorpt_correction_type multi-scan
_exptl_absorpt_process_details sadabs
_exptl_crystal_colour colorless
_exptl_crystal_density_diffrn 1.784
_exptl_crystal_density_method 'not measured'
_exptl_crystal_description block
_exptl_crystal_F_000 1488
_exptl_crystal_size_max 0.30
_exptl_crystal_size_mid 0.30
_exptl_crystal_size_min 0.20
_refine_diff_density_max 1.553
_refine_diff_density_min -0.886
_refine_diff_density_rms 0.170
_refine_ls_extinction_method none
_refine_ls_goodness_of_fit_ref 1.061
_refine_ls_hydrogen_treatment constr
_refine_ls_matrix_type full
_refine_ls_number_parameters 362
_refine_ls_number_reflns 5024
_refine_ls_number_restraints 12
_refine_ls_restrained_S_all 1.063
_refine_ls_R_factor_all 0.0969
_refine_ls_R_factor_gt 0.0883
_refine_ls_shift/su_max 0.000
_refine_ls_shift/su_mean 0.000
_refine_ls_structure_factor_coef Fsqd
_refine_ls_weighting_details 'calc w=1/[\s^2^(Fo^2^)+(0.0622P)^2^+44.2988P] where P=(Fo^2^+2Fc^2^)/3'
_refine_ls_weighting_scheme calc
_refine_ls_wR_factor_gt 0.2124
_refine_ls_wR_factor_ref 0.2178
_reflns_number_gt 4397
_reflns_number_total 5024
_reflns_threshold_expression >2sigma(I)
_cod_data_source_file c3ce42190b2.cif
_cod_data_source_block 111
_cod_depositor_comments
;
The following automatic conversions were performed:

'_symmetry_cell_setting' value 'Monoclinic' changed to 'monoclinic'
according to
/usr/data/users/saulius/crontab/automatic-downloads/current/RSC/lib/dictionaries/cif_core.dic
dictionary named 'cif_core.dic' version 2.4.2 from 2011-04-26.

Automatic conversion script
Id: cif_fix_values 2281 2013-09-26 08:29:07Z andrius 
;
_cod_original_cell_volume 2692.5(14)
_cod_original_sg_symbol_H-M 'P 21/c  '
_cod_database_code 7214303

loop_
_symmetry_equiv_pos_as_xyz
'x, y, z'
'-x, y+1/2, -z+1/2'
'-x, -y, -z'
'x, -y-1/2, z-1/2'

loop_
_atom_site_label
_atom_site_type_symbol
_atom_site_fract_x
_atom_site_fract_y
_atom_site_fract_z
_atom_site_U_iso_or_equiv
_atom_site_adp_type
_atom_site_occupancy
_atom_site_symmetry_multiplicity
_atom_site_calc_flag
_atom_site_refinement_flags
Cl1 Cl 0.94141(12) 0.14330(8) 0.25313(12) 0.0140(3) Uani 1 1 d .
Cl2 Cl 0.78549(12) 0.12425(9) 0.58768(12) 0.0152(3) Uani 1 1 d .
Cl3 Cl 0.28958(12) 0.12860(9) 0.91337(12) 0.0171(4) Uani 1 1 d .
Cl4 Cl 0.44597(12) 0.14090(9) 0.24739(12) 0.0154(3) Uani 1 1 d .
Cl5 Cl 0.41260(14) 0.03377(12) 0.60231(15) 0.0295(4) Uani 1 1 d .
Cl6 Cl 0.91321(14) 0.02905(12) 0.88292(15) 0.0300(4) Uani 1 1 d .
O1 O 0.8310(5) 0.0497(3) 0.6290(5) 0.0436(17) Uani 1 1 d .
O2 O 0.7911(5) 0.1224(3) 0.4807(4) 0.0397(15) Uani 1 1 d .
O3 O 0.6768(4) 0.1274(4) 0.6147(5) 0.0396(15) Uani 1 1 d .
O4 O 0.8393(4) 0.1960(3) 0.6288(4) 0.0285(12) Uani 1 1 d .
O5 O 0.8282(4) 0.1367(3) 0.2508(4) 0.0255(11) Uani 1 1 d .
O6 O 0.9752(4) 0.2191(3) 0.3045(4) 0.0203(10) Uani 1 1 d .
O7 O 0.9788(4) 0.1471(3) 0.1507(4) 0.0190(10) Uani 1 1 d .
O8 O 0.9887(4) 0.0733(3) 0.3047(4) 0.0209(10) Uani 1 1 d U
O9 O 0.3328(4) 0.1306(3) 0.2441(4) 0.0263(11) Uani 1 1 d .
O10 O 0.4831(4) 0.1455(3) 0.3509(4) 0.0184(10) Uani 1 1 d .
O11 O 0.4751(4) 0.2177(3) 0.1975(4) 0.0214(10) Uani 1 1 d .
O12 O 0.4956(4) 0.0722(3) 0.1971(4) 0.0222(11) Uani 1 1 d .
O13 O 0.1815(5) 0.1466(4) 0.9304(6) 0.056(2) Uani 1 1 d .
O14 O 0.3399(7) 0.1039(5) 1.0038(5) 0.068(3) Uani 1 1 d .
O15 O 0.3420(4) 0.2024(3) 0.8768(4) 0.0263(12) Uani 1 1 d .
O16 O 0.2968(6) 0.0646(4) 0.8398(5) 0.0495(18) Uani 1 1 d .
N1 N 0.0775(4) 0.1937(3) 0.6284(4) 0.0150(11) Uani 1 1 d .
H1C H 0.0198 0.2214 0.6548 0.018 Uiso 1 1 calc R
N2 N 0.2342(4) 0.1181(3) 0.5575(4) 0.0140(11) Uani 1 1 d .
N3 N 0.5803(4) 0.1950(3) 0.8765(4) 0.0164(11) Uani 1 1 d .
H3C H 0.5214 0.2246 0.8539 0.020 Uiso 1 1 calc R
N4 N 0.7392(4) 0.1140(3) 0.9374(4) 0.0148(11) Uani 1 1 d .
C1 C 0.6773(5) 0.2355(4) 0.8372(5) 0.0193(14) Uani 1 1 d .
H1A H 0.6773 0.2954 0.8539 0.023 Uiso 1 1 calc R
H1B H 0.6798 0.2294 0.7626 0.023 Uiso 1 1 calc R
C2 C 0.7736(5) 0.1924(4) 0.8879(5) 0.0174(14) Uani 1 1 d .
H2A H 0.8270 0.1799 0.8364 0.021 Uiso 1 1 calc R
H2B H 0.8062 0.2298 0.9393 0.021 Uiso 1 1 calc R
C3 C 0.6758(5) 0.0634(4) 0.8607(5) 0.0177(13) Uani 1 1 d .
H3A H 0.7162 0.0571 0.7977 0.021 Uiso 1 1 calc R
H3B H 0.6619 0.0075 0.8883 0.021 Uiso 1 1 calc R
C4 C 0.5723(5) 0.1074(4) 0.8376(5) 0.0192(14) Uani 1 1 d .
H4A H 0.5578 0.1077 0.7636 0.023 Uiso 1 1 calc R
H4B H 0.5137 0.0781 0.8709 0.023 Uiso 1 1 calc R
C5 C 0.6696(6) 0.1345(5) 1.0260(5) 0.0245(15) Uani 1 1 d .
H5A H 0.7124 0.1602 1.0812 0.029 Uiso 1 1 calc R
H5B H 0.6372 0.0832 1.0524 0.029 Uiso 1 1 calc R
C6 C 0.5831(6) 0.1947(4) 0.9901(5) 0.0251(16) Uani 1 1 d .
H6A H 0.5138 0.1768 1.0159 0.030 Uiso 1 1 calc R
H6B H 0.5983 0.2511 1.0160 0.030 Uiso 1 1 calc R
C7 C 0.1637(5) 0.1516(4) 0.4726(5) 0.0207(14) Uani 1 1 d .
H7A H 0.1445 0.1063 0.4250 0.025 Uiso 1 1 calc R
H7B H 0.2020 0.1947 0.4346 0.025 Uiso 1 1 calc R
C8 C 0.0639(6) 0.1887(4) 0.5166(5) 0.0228(15) Uani 1 1 d .
H8A H 0.0513 0.2448 0.4882 0.027 Uiso 1 1 calc R
H8B H 0.0021 0.1535 0.4988 0.027 Uiso 1 1 calc R
C9 C 0.1693(5) 0.0597(4) 0.6192(5) 0.0160(13) Uani 1 1 d .
H9A H 0.2154 0.0306 0.6692 0.019 Uiso 1 1 calc R
H9B H 0.1359 0.0175 0.5743 0.019 Uiso 1 1 calc R
C10 C 0.0836(5) 0.1082(4) 0.6744(5) 0.0178(14) Uani 1 1 d .
H10A H 0.0146 0.0797 0.6665 0.021 Uiso 1 1 calc R
H10B H 0.1016 0.1121 0.7476 0.021 Uiso 1 1 calc R
C11 C 0.2713(5) 0.1909(4) 0.6234(5) 0.0174(13) Uani 1 1 d .
H11A H 0.3104 0.1699 0.6839 0.021 Uiso 1 1 calc R
H11B H 0.3194 0.2267 0.5846 0.021 Uiso 1 1 calc R
C12 C 0.1758(5) 0.2405(4) 0.6558(5) 0.0177(13) Uani 1 1 d U
H12A H 0.1795 0.2501 0.7299 0.021 Uiso 1 1 calc R
H12B H 0.1750 0.2951 0.6215 0.021 Uiso 1 1 calc R
C13 C 0.8326(5) 0.0659(4) 0.9800(5) 0.0210(14) Uani 1 1 d .
H13A H 0.8069 0.0184 1.0201 0.025 Uiso 1 1 calc R
H13B H 0.8748 0.1022 1.0258 0.025 Uiso 1 1 calc R
C14 C 0.3257(5) 0.0764(4) 0.5106(5) 0.0222(15) Uani 1 1 d .
H14A H 0.3644 0.1171 0.4692 0.027 Uiso 1 1 calc R
H14B H 0.2997 0.0318 0.4650 0.027 Uiso 1 1 calc R

loop_
_atom_site_aniso_label
_atom_site_aniso_U_11
_atom_site_aniso_U_22
_atom_site_aniso_U_33
_atom_site_aniso_U_23
_atom_site_aniso_U_13
_atom_site_aniso_U_12
Cl1 0.0145(7) 0.0056(6) 0.0219(8) 0.0003(5) -0.0007(6) -0.0004(5)
Cl2 0.0161(7) 0.0069(7) 0.0226(8) -0.0004(6) -0.0007(6) 0.0004(5)
Cl3 0.0199(8) 0.0099(7) 0.0217(8) 0.0002(6) 0.0024(6) -0.0024(6)
Cl4 0.0149(7) 0.0072(7) 0.0241(8) -0.0022(6) 0.0009(6) 0.0011(5)
Cl5 0.0200(8) 0.0292(10) 0.0393(11) -0.0046(8) -0.0002(7) 0.0119(7)
Cl6 0.0237(9) 0.0283(9) 0.0379(11) -0.0011(8) -0.0009(7) 0.0126(7)
O1 0.063(4) 0.013(3) 0.053(4) 0.012(2) -0.032(3) -0.005(3)
O2 0.070(4) 0.016(3) 0.033(3) 0.001(2) 0.009(3) -0.003(3)
O3 0.023(3) 0.044(4) 0.051(4) -0.015(3) 0.006(3) -0.007(3)
O4 0.029(3) 0.012(2) 0.044(3) -0.013(2) -0.001(2) -0.006(2)
O5 0.020(3) 0.025(3) 0.032(3) 0.003(2) 0.003(2) 0.000(2)
O6 0.032(3) 0.008(2) 0.021(2) -0.0062(18) 0.000(2) -0.0030(19)
O7 0.020(2) 0.011(2) 0.026(3) -0.0012(18) -0.0016(19) -0.0028(18)
O8 0.0231(17) 0.0148(16) 0.0248(17) 0.0057(14) -0.0004(14) 0.0017(14)
O9 0.010(2) 0.025(3) 0.044(3) -0.006(2) -0.001(2) -0.0036(19)
O10 0.021(2) 0.010(2) 0.025(3) -0.0010(18) 0.0057(19) -0.0023(18)
O11 0.026(3) 0.009(2) 0.030(3) 0.0040(19) 0.001(2) -0.0021(18)
O12 0.026(3) 0.009(2) 0.032(3) -0.0080(19) 0.004(2) 0.0029(19)
O13 0.040(4) 0.025(3) 0.105(6) -0.006(3) 0.035(4) -0.002(3)
O14 0.106(6) 0.065(5) 0.033(4) 0.028(3) -0.028(4) -0.060(5)
O15 0.017(2) 0.016(2) 0.046(3) 0.013(2) 0.007(2) -0.0017(19)
O16 0.076(5) 0.030(3) 0.043(4) -0.021(3) 0.018(3) -0.008(3)
N1 0.015(3) 0.007(2) 0.024(3) -0.001(2) -0.001(2) -0.001(2)
N2 0.014(3) 0.008(2) 0.020(3) -0.001(2) 0.003(2) -0.004(2)
N3 0.013(3) 0.004(2) 0.032(3) 0.000(2) 0.001(2) -0.0003(19)
N4 0.019(3) 0.007(2) 0.018(3) 0.000(2) -0.001(2) -0.004(2)
C1 0.016(3) 0.013(3) 0.028(4) 0.005(3) 0.003(3) -0.001(2)
C2 0.015(3) 0.007(3) 0.031(4) 0.001(3) 0.007(3) -0.006(2)
C3 0.021(3) 0.009(3) 0.022(3) -0.002(2) -0.006(3) 0.000(2)
C4 0.017(3) 0.010(3) 0.030(4) -0.008(3) -0.003(3) -0.001(2)
C5 0.021(4) 0.039(4) 0.013(3) -0.002(3) -0.001(3) -0.003(3)
C6 0.038(4) 0.019(3) 0.019(4) -0.006(3) 0.006(3) 0.003(3)
C7 0.020(3) 0.024(4) 0.018(3) 0.000(3) -0.003(3) -0.009(3)
C8 0.028(4) 0.012(3) 0.029(4) 0.002(3) -0.003(3) 0.000(3)
C9 0.018(3) 0.005(3) 0.026(4) 0.006(2) 0.007(3) -0.002(2)
C10 0.026(3) 0.003(3) 0.025(4) 0.003(2) 0.006(3) 0.001(2)
C11 0.017(3) 0.010(3) 0.025(4) -0.001(3) 0.001(3) -0.005(2)
C12 0.018(2) 0.0145(19) 0.020(2) -0.0018(16) -0.0012(16) -0.0027(16)
C13 0.020(3) 0.023(3) 0.021(3) 0.004(3) -0.004(3) -0.003(3)
C14 0.021(3) 0.021(3) 0.025(4) -0.004(3) 0.005(3) -0.002(3)

loop_
_atom_type_symbol
_atom_type_description
_atom_type_scat_dispersion_real
_atom_type_scat_dispersion_imag
_atom_type_scat_source
C C 0.0033 0.0016 'International Tables Vol C Tables 4.2.6.8 and 6.1.1.4'
H H 0.0000 0.0000 'International Tables Vol C Tables 4.2.6.8 and 6.1.1.4'
N N 0.0061 0.0033 'International Tables Vol C Tables 4.2.6.8 and 6.1.1.4'
O O 0.0106 0.0060 'International Tables Vol C Tables 4.2.6.8 and 6.1.1.4'
Cl Cl 0.1484 0.1585 'International Tables Vol C Tables 4.2.6.8 and 6.1.1.4'

loop_
_geom_angle_atom_site_label_1
_geom_angle_atom_site_label_2
_geom_angle_atom_site_label_3
_geom_angle
O5 Cl1 O8 110.8(3)
O5 Cl1 O7 109.3(3)
O8 Cl1 O7 109.5(3)
O5 Cl1 O6 110.7(3)
O8 Cl1 O6 108.8(3)
O7 Cl1 O6 107.6(3)
O2 Cl2 O3 108.6(4)
O2 Cl2 O1 109.5(4)
O3 Cl2 O1 108.4(4)
O2 Cl2 O4 111.0(3)
O3 Cl2 O4 109.1(3)
O1 Cl2 O4 110.3(3)
O14 Cl3 O16 110.0(5)
O14 Cl3 O13 110.2(5)
O16 Cl3 O13 109.4(4)
O14 Cl3 O15 108.4(3)
O16 Cl3 O15 109.4(4)
O13 Cl3 O15 109.5(3)
O10 Cl4 O9 109.8(3)
O10 Cl4 O12 109.9(3)
O9 Cl4 O12 109.9(3)
O10 Cl4 O11 107.8(3)
O9 Cl4 O11 110.2(3)
O12 Cl4 O11 109.2(3)
C8 N1 C12 110.3(5)
C8 N1 C10 110.8(5)
C12 N1 C10 109.3(5)
C8 N1 H1C 108.8
C12 N1 H1C 108.8
C10 N1 H1C 108.8
C14 N2 C9 112.5(5)
C14 N2 C7 107.8(5)
C9 N2 C7 107.7(5)
C14 N2 C11 110.6(5)
C9 N2 C11 109.8(5)
C7 N2 C11 108.4(5)
C1 N3 C6 110.3(5)
C1 N3 C4 110.0(5)
C6 N3 C4 109.8(5)
C1 N3 H3C 108.9
C6 N3 H3C 108.9
C4 N3 H3C 108.9
C2 N4 C13 111.3(5)
C2 N4 C5 109.4(5)
C13 N4 C5 106.7(5)
C2 N4 C3 108.6(5)
C13 N4 C3 111.8(5)
C5 N4 C3 108.9(5)
N3 C1 C2 107.4(5)
N3 C1 H1A 110.2
C2 C1 H1A 110.2
N3 C1 H1B 110.2
C2 C1 H1B 110.2
H1A C1 H1B 108.5
N4 C2 C1 109.6(5)
N4 C2 H2A 109.7
C1 C2 H2A 109.7
N4 C2 H2B 109.7
C1 C2 H2B 109.7
H2A C2 H2B 108.2
C4 C3 N4 109.0(5)
C4 C3 H3A 109.9
N4 C3 H3A 109.9
C4 C3 H3B 109.9
N4 C3 H3B 109.9
H3A C3 H3B 108.3
N3 C4 C3 108.6(5)
N3 C4 H4A 110.0
C3 C4 H4A 110.0
N3 C4 H4B 110.0
C3 C4 H4B 110.0
H4A C4 H4B 108.4
N4 C5 C6 108.9(5)
N4 C5 H5A 109.9
C6 C5 H5A 109.9
N4 C5 H5B 109.9
C6 C5 H5B 109.9
H5A C5 H5B 108.3
N3 C6 C5 108.2(5)
N3 C6 H6A 110.1
C5 C6 H6A 110.1
N3 C6 H6B 110.1
C5 C6 H6B 110.1
H6A C6 H6B 108.4
N2 C7 C8 109.7(5)
N2 C7 H7A 109.7
C8 C7 H7A 109.7
N2 C7 H7B 109.7
C8 C7 H7B 109.7
H7A C7 H7B 108.2
N1 C8 C7 108.7(5)
N1 C8 H8A 109.9
C7 C8 H8A 109.9
N1 C8 H8B 110.0
C7 C8 H8B 109.9
H8A C8 H8B 108.3
N2 C9 C10 109.8(5)
N2 C9 H9A 109.7
C10 C9 H9A 109.7
N2 C9 H9B 109.7
C10 C9 H9B 109.7
H9A C9 H9B 108.2
N1 C10 C9 107.8(5)
N1 C10 H10A 110.1
C9 C10 H10A 110.1
N1 C10 H10B 110.1
C9 C10 H10B 110.1
H10A C10 H10B 108.5
C12 C11 N2 109.2(5)
C12 C11 H11A 109.8
N2 C11 H11A 109.8
C12 C11 H11B 109.8
N2 C11 H11B 109.8
H11A C11 H11B 108.3
N1 C12 C11 109.2(5)
N1 C12 H12A 109.8
C11 C12 H12A 109.8
N1 C12 H12B 109.8
C11 C12 H12B 109.8
H12A C12 H12B 108.3
N4 C13 Cl6 111.3(5)
N4 C13 H13A 109.4
Cl6 C13 H13A 109.4
N4 C13 H13B 109.4
Cl6 C13 H13B 109.4
H13A C13 H13B 108.0
N2 C14 Cl5 111.8(5)
N2 C14 H14A 109.2
Cl5 C14 H14A 109.2
N2 C14 H14B 109.2
Cl5 C14 H14B 109.2
H14A C14 H14B 107.9

loop_
_geom_bond_atom_site_label_1
_geom_bond_atom_site_label_2
_geom_bond_distance
Cl1 O5 1.437(5)
Cl1 O8 1.442(5)
Cl1 O7 1.443(5)
Cl1 O6 1.457(4)
Cl2 O2 1.415(6)
Cl2 O3 1.430(6)
Cl2 O1 1.434(5)
Cl2 O4 1.443(5)
Cl3 O14 1.399(7)
Cl3 O16 1.421(6)
Cl3 O13 1.421(7)
Cl3 O15 1.450(5)
Cl4 O10 1.437(5)
Cl4 O9 1.441(5)
Cl4 O12 1.442(5)
Cl4 O11 1.454(5)
Cl5 C14 1.757(7)
Cl6 C13 1.758(7)
N1 C8 1.484(9)
N1 C12 1.494(8)
N1 C10 1.506(8)
N1 H1C 0.9300
N2 C14 1.486(8)
N2 C9 1.501(7)
N2 C7 1.518(9)
N2 C11 1.528(8)
N3 C1 1.493(8)
N3 C6 1.498(9)
N3 C4 1.505(8)
N3 H3C 0.9300
N4 C2 1.492(8)
N4 C13 1.513(8)
N4 C5 1.516(9)
N4 C3 1.516(8)
C1 C2 1.543(9)
C1 H1A 0.9900
C1 H1B 0.9900
C2 H2A 0.9900
C2 H2B 0.9900
C3 C4 1.514(9)
C3 H3A 0.9900
C3 H3B 0.9900
C4 H4A 0.9900
C4 H4B 0.9900
C5 C6 1.530(10)
C5 H5A 0.9900
C5 H5B 0.9900
C6 H6A 0.9900
C6 H6B 0.9900
C7 C8 1.524(10)
C7 H7A 0.9900
C7 H7B 0.9900
C8 H8A 0.9900
C8 H8B 0.9900
C9 C10 1.535(9)
C9 H9A 0.9900
C9 H9B 0.9900
C10 H10A 0.9900
C10 H10B 0.9900
C11 C12 1.520(9)
C11 H11A 0.9900
C11 H11B 0.9900
C12 H12A 0.9900
C12 H12B 0.9900
C13 H13A 0.9900
C13 H13B 0.9900
C14 H14A 0.9900
C14 H14B 0.9900

loop_
_geom_torsion_atom_site_label_1
_geom_torsion_atom_site_label_2
_geom_torsion_atom_site_label_3
_geom_torsion_atom_site_label_4
_geom_torsion
C6 N3 C1 C2 52.8(7)
